data_4323225
loop_
_publ_author_name
'Robert T. Jonas'
'T. D. P. Stack'

_publ_contact_author
;
T. D. P. Stack
Department of Chemistry
Stanford University
Stanford, CA 94305
;
_publ_contact_author_email ' STACK@LELAND.STANFORD.EDU '
_publ_contact_author_fax ' (650) 725-0259 '
_publ_contact_author_phone ' (650) 725-8736 '
_publ_section_title
;
 Synthesis and Characterization of a Family of Systematically Varied
 Tris(2-pyridyl)methoxymethane Ligands: Copper(I) and Copper(II) Complexes
;
_journal_name_full 'Inorganic Chemistry'
_journal_page_first 6615
_journal_page_last 6629
_journal_paper_doi 10.1021/ic9713487
_journal_volume 37
_journal_year 1998
_chemical_formula_sum 'C42 H8 Cu F3 N3 O8 P S'
_chemical_formula_weight 866.12
_space_group_IT_number 2
_symmetry_cell_setting triclinic
_symmetry_Int_Tables_number 2
_symmetry_space_group_name_Hall '-P 1'
_symmetry_space_group_name_H-M 'P -1'
_cell_angle_alpha 78.01(3)
_cell_angle_beta 85.02(3)
_cell_angle_gamma 89.19(3)
_cell_formula_units_Z 4
_cell_length_a 14.855(5)
_cell_length_b 16.613(5)
_cell_length_c 17.129(6)
_cell_measurement_reflns_used 25
_cell_measurement_temperature 203.2
_cell_measurement_theta_max 18.0
_cell_measurement_theta_min 9.9
_cell_volume 4119(2)
_computing_cell_refinement 'MSC/AFC Diffractometer Control'
_computing_data_collection 'MSC/AFC Diffractometer Control'
_computing_data_reduction teXsan
_computing_publication_material teXsan
_computing_structure_refinement teXsan
_computing_structure_solution
;
SAPI91 (Fan, 1991)
;
_diffrn_ambient_temperature 203.2
_diffrn_measurement_device unknown
_diffrn_measurement_method \w
_diffrn_orient_matrix_UB_11 -0.03669
_diffrn_orient_matrix_UB_12 0.01453
_diffrn_orient_matrix_UB_13 0.04685
_diffrn_orient_matrix_UB_21 -0.04567
_diffrn_orient_matrix_UB_22 0.02718
_diffrn_orient_matrix_UB_23 -0.03639
_diffrn_orient_matrix_UB_31 -0.03361
_diffrn_orient_matrix_UB_32 -0.05326
_diffrn_orient_matrix_UB_33 0.00855
_diffrn_radiation_detector 'scintillation counter'
_diffrn_radiation_monochromator graphite
_diffrn_radiation_source 'X-ray tube'
_diffrn_radiation_type 'Mo K\a'
_diffrn_radiation_wavelength 0.7109
_diffrn_reflns_av_R_equivalents 0.05720
_diffrn_reflns_limit_h_max 16
_diffrn_reflns_limit_h_min -16
_diffrn_reflns_limit_k_max 0
_diffrn_reflns_limit_k_min -18
_diffrn_reflns_limit_l_max 18
_diffrn_reflns_limit_l_min -19
_diffrn_reflns_number 14091
_diffrn_reflns_reduction_process 'Lp corrections applied'
_diffrn_reflns_theta_max 23.41
_diffrn_reflns_theta_min 0.00
_diffrn_standards_decay_% -1.14
_diffrn_standards_interval_count 200
_diffrn_standards_number 3
_exptl_absorpt_coefficient_mu 0.688
_exptl_absorpt_correction_T_max 1.000
_exptl_absorpt_correction_T_min 0.884
_exptl_absorpt_correction_type psi-scans
_exptl_crystal_colour colorless
_exptl_crystal_density_diffrn 1.396
_exptl_crystal_density_meas ?
_exptl_crystal_description cubic
_exptl_crystal_F_000 1728.00
_exptl_crystal_size_max 0.30
_exptl_crystal_size_mid 0.30
_exptl_crystal_size_min 0.20
_refine_diff_density_max 0.95
_refine_diff_density_min -0.52
_refine_ls_extinction_method none
_refine_ls_goodness_of_fit_ref 2.780
_refine_ls_hydrogen_treatment noref
_refine_ls_matrix_type full
_refine_ls_number_constraints 0
_refine_ls_number_parameters 1019
_refine_ls_number_reflns 7560
_refine_ls_number_restraints 0
_refine_ls_R_factor_gt 0.0520
_refine_ls_shift/su_max 0.8020
_refine_ls_shift/su_mean 0.0000
_refine_ls_structure_factor_coef F
_refine_ls_weighting_details 'w = 1/[\s^2^(Fo) + 0.00005|Fo|^2^]'
_refine_ls_weighting_scheme sigma
_refine_ls_wR_factor_ref 0.0620
_reflns_number_gt 7560
_reflns_number_total 12041
_reflns_threshold_expression I>3.00\s(I)
_cod_data_source_file ic9713487_04.cif
_cod_data_source_block '_[(L3)(PPh3)Cu](OTf)0.5(acetone)'
_cod_depositor_comments
;
The following automatic conversions were performed:

'_exptl_crystal_density_meas' value 'not measured' was changed to '?'
- the value is perceived as not measured.

Automatic conversion script
Id: cif_fix_values 3008 2015-01-20 13:52:24Z robertas 
;
_cod_original_sg_symbol_H-M 'P -1 '
_cod_original_formula_sum 'C42 H8 Cu F3 N3 O8 P S '
_cod_database_code 4323225

loop_
_symmetry_equiv_pos_as_xyz
'   +x,   +y,   +z'
'   -x,   -y,   -z'

loop_
_atom_site_label
_atom_site_fract_x
_atom_site_fract_y
_atom_site_fract_z
_atom_site_U_iso_or_equiv
_atom_site_occupancy
_atom_site_refinement_flags
_atom_site_adp_type
_atom_site_calc_flag
_atom_site_calc_attached_atom
Cu(1) 0.79026(6) 0.63267(5) 0.61406(5) 0.0282(3) 1.00 . Uani d ?
Cu(2) 0.76093(6) 0.09839(5) 0.16437(5) 0.0251(3) 1.00 . Uani d ?
S(1) 0.2361(1) 0.3935(1) 0.8632(1) 0.0343(6) 1.00 . Uani d ?
S(2) 0.8012(1) 0.1570(1) 0.6174(1) 0.0388(6) 1.00 . Uani d ?
P(1) 0.6461(1) 0.6203(1) 0.6485(1) 0.0255(5) 1.00 . Uani d ?
P(2) 0.7414(1) 0.1031(1) 0.0390(1) 0.0222(5) 1.00 . Uani d ?
F(1) 0.2117(4) 0.4626(3) 0.9881(3) 0.068(2) 1.00 . Uani d ?
F(2) 0.1428(3) 0.3481(3) 1.0009(3) 0.071(2) 1.00 . Uani d ?
F(3) 0.0933(3) 0.4578(3) 0.9267(3) 0.078(2) 1.00 . Uani d ?
F(4) 0.7519(4) 0.0452(3) 0.7446(3) 0.083(2) 1.00 . Uani d ?
F(5) 0.6525(3) 0.0716(3) 0.6580(3) 0.070(2) 1.00 . Uani d ?
F(6) 0.6748(3) 0.1564(3) 0.7333(3) 0.077(2) 1.00 . Uani d ?
O(1) 1.0771(3) 0.6699(3) 0.5129(3) 0.037(2) 1.00 . Uani d ?
O(2) 0.8062(3) 0.4971(3) 0.7576(3) 0.047(2) 1.00 . Uani d ?
O(3) 0.7510(4) 0.8077(3) 0.6412(3) 0.046(2) 1.00 . Uani d ?
O(4) 0.7151(3) 0.5638(3) 0.4726(3) 0.040(2) 1.00 . Uani d ?
O(5) 0.6943(3) 0.0111(3) 0.4252(3) 0.041(2) 1.00 . Uani d ?
O(6) 0.5984(4) -0.1673(3) 0.2290(3) 0.049(2) 1.00 . Uani d ?
O(7) 0.7576(4) 0.2781(3) 0.1434(3) 0.050(2) 1.00 . Uani d ?
O(8) 0.9413(3) 0.0199(3) 0.1423(3) 0.033(2) 1.00 . Uani d ?
O(9) 0.2555(3) 0.4727(3) 0.8121(3) 0.049(2) 1.00 . Uani d ?
O(10) 0.3118(3) 0.3518(3) 0.8990(3) 0.059(2) 1.00 . Uani d ?
O(11) 0.1767(3) 0.3424(3) 0.8320(3) 0.043(2) 1.00 . Uani d ?
O(12) 0.7503(3) 0.2179(3) 0.5680(3) 0.047(2) 1.00 . Uani d ?
O(13) 0.8619(3) 0.1884(3) 0.6652(3) 0.060(2) 1.00 . Uani d ?
O(14) 0.8357(4) 0.0911(3) 0.5808(3) 0.058(2) 1.00 . Uani d ?
O(15) 0.6165(8) 0.4452(7) -0.0316(7) 0.075(4) 0.50 S Uiso d ?
O(16) 0.115(1) 0.199(1) 0.1887(9) 0.117(5) 0.50 S Uiso d ?
N(1) 0.8993(4) 0.5680(3) 0.6578(3) 0.026(2) 1.00 . Uani d ?
N(2) 0.8699(4) 0.7425(3) 0.5964(3) 0.025(2) 1.00 . Uani d ?
N(3) 0.8444(4) 0.6129(3) 0.4997(3) 0.027(2) 1.00 . Uani d ?
N(4) 0.6525(4) -0.0622(3) 0.2813(3) 0.030(2) 1.00 . Uani d ?
N(5) 0.7376(3) 0.1716(3) 0.2450(3) 0.026(2) 1.00 . Uani d ?
N(6) 0.8372(4) 0.0220(3) 0.2429(3) 0.024(2) 1.00 . Uani d ?
C(1) 0.9863(4) 0.6588(4) 0.5451(4) 0.027(2) 1.00 . Uani d ?
C(2) 1.1170(5) 0.6078(5) 0.4727(5) 0.057(3) 1.00 . Uani d ?
C(3) 0.9803(5) 0.5894(4) 0.6210(4) 0.028(2) 1.00 . Uani d ?
C(4) 1.0583(5) 0.5562(5) 0.6529(5) 0.045(3) 1.00 . Uani d ?
C(5) 1.0504(6) 0.4966(5) 0.7231(5) 0.058(3) 1.00 . Uani d ?
C(6) 0.9679(6) 0.4725(5) 0.7602(4) 0.048(3) 1.00 . Uani d ?
C(7) 0.8927(5) 0.5102(4) 0.7269(4) 0.035(3) 1.00 . Uani d ?
C(8) 0.9573(5) 0.7394(4) 0.5695(4) 0.026(2) 1.00 . Uani d ?
C(9) 1.0154(5) 0.8043(5) 0.5597(4) 0.039(2) 1.00 . Uani d ?
C(10) 0.9807(6) 0.8769(5) 0.5777(5) 0.048(3) 1.00 . Uani d ?
C(11) 0.8923(6) 0.8829(4) 0.6034(4) 0.043(3) 1.00 . Uani d ?
C(12) 0.8381(5) 0.8125(5) 0.6137(4) 0.034(2) 1.00 . Uani d ?
C(13) 0.9259(5) 0.6504(4) 0.4781(4) 0.027(2) 1.00 . Uani d ?
C(14) 0.9504(5) 0.6883(4) 0.3996(4) 0.039(2) 1.00 . Uani d ?
C(15) 0.8936(6) 0.6828(5) 0.3435(4) 0.050(3) 1.00 . Uani d ?
C(16) 0.8142(5) 0.6403(5) 0.3628(4) 0.041(3) 1.00 . Uani d ?
C(17) 0.7909(5) 0.6057(4) 0.4429(4) 0.029(2) 1.00 . Uani d ?
C(18) 0.7882(7) 0.4341(6) 0.8285(6) 0.086(4) 1.00 . Uani d ?
C(19) 0.7087(6) 0.8790(6) 0.6627(6) 0.081(4) 1.00 . Uani d ?
C(20) 0.6485(5) 0.5592(5) 0.4193(5) 0.058(3) 1.00 . Uani d ?
C(21) 0.6053(5) 0.6613(4) 0.7372(4) 0.025(2) 1.00 . Uani d ?
C(22) 0.5227(5) 0.6972(4) 0.7468(4) 0.037(2) 1.00 . Uani d ?
C(23) 0.4972(6) 0.7260(5) 0.8163(5) 0.050(3) 1.00 . Uani d ?
C(24) 0.5526(7) 0.7179(5) 0.8748(5) 0.053(3) 1.00 . Uani d ?
C(25) 0.6340(7) 0.6818(6) 0.8671(5) 0.059(3) 1.00 . Uani d ?
C(26) 0.6610(5) 0.6522(5) 0.7983(5) 0.047(3) 1.00 . Uani d ?
C(27) 0.6029(5) 0.5141(4) 0.6752(4) 0.027(2) 1.00 . Uani d ?
C(28) 0.5237(5) 0.4909(4) 0.7211(4) 0.035(2) 1.00 . Uani d ?
C(29) 0.4977(5) 0.4082(5) 0.7416(4) 0.040(3) 1.00 . Uani d ?
C(30) 0.5508(6) 0.3494(5) 0.7161(4) 0.043(3) 1.00 . Uani d ?
C(31) 0.6305(6) 0.3709(4) 0.6698(4) 0.045(3) 1.00 . Uani d ?
C(32) 0.6576(5) 0.4540(5) 0.6493(4) 0.039(2) 1.00 . Uani d ?
C(33) 0.5762(5) 0.6735(4) 0.5717(4) 0.029(2) 1.00 . Uani d ?
C(34) 0.4910(5) 0.6489(5) 0.5609(4) 0.044(3) 1.00 . Uani d ?
C(35) 0.4414(6) 0.6937(6) 0.5027(5) 0.061(3) 1.00 . Uani d ?
C(36) 0.4777(7) 0.7646(6) 0.4532(5) 0.063(3) 1.00 . Uani d ?
C(37) 0.5618(7) 0.7901(5) 0.4640(5) 0.057(3) 1.00 . Uani d ?
C(38) 0.6118(5) 0.7449(5) 0.5218(4) 0.042(3) 1.00 . Uani d ?
C(39) 0.7153(4) 0.0419(4) 0.3407(4) 0.027(2) 1.00 . Uani d ?
C(40) 0.6042(6) 0.0267(5) 0.4560(5) 0.060(3) 1.00 . Uani d ?
C(41) 0.6436(4) 0.0157(4) 0.2919(4) 0.026(2) 1.00 . Uani d ?
C(42) 0.5746(5) 0.0648(4) 0.2639(4) 0.037(2) 1.00 . Uani d ?
C(43) 0.5112(5) 0.0353(5) 0.2213(5) 0.044(3) 1.00 . Uani d ?
C(44) 0.5194(5) -0.0428(5) 0.2084(4) 0.042(3) 1.00 . Uani d ?
C(45) 0.5921(5) -0.0895(5) 0.2414(4) 0.034(2) 1.00 . Uani d ?
C(46) 0.7292(4) 0.1362(4) 0.3235(4) 0.028(2) 1.00 . Uani d ?
C(47) 0.7361(5) 0.1802(5) 0.3818(4) 0.042(3) 1.00 . Uani d ?
C(48) 0.7485(6) 0.2638(6) 0.3597(5) 0.051(3) 1.00 . Uani d ?
C(49) 0.7530(5) 0.3022(5) 0.2809(6) 0.050(3) 1.00 . Uani d ?
C(50) 0.7488(5) 0.2527(5) 0.2234(5) 0.039(3) 1.00 . Uani d ?
C(51) 0.8068(4) 0.0024(4) 0.3226(4) 0.026(2) 1.00 . Uani d ?
C(52) 0.8549(5) -0.0458(4) 0.3783(4) 0.033(2) 1.00 . Uani d ?
C(53) 0.9365(5) -0.0756(5) 0.3536(5) 0.042(3) 1.00 . Uani d ?
C(54) 0.9692(5) -0.0568(5) 0.2753(5) 0.038(3) 1.00 . Uani d ?
C(55) 0.9172(5) -0.0067(4) 0.2209(4) 0.028(2) 1.00 . Uani d ?
C(56) 0.6729(6) -0.2155(5) 0.2587(5) 0.052(3) 1.00 . Uani d ?
C(57) 0.7696(8) 0.3647(5) 0.1113(6) 0.089(4) 1.00 . Uani d ?
C(58) 1.0276(5) -0.0013(5) 0.1110(5) 0.057(3) 1.00 . Uani d ?
C(59) 0.7434(4) 0.0023(4) 0.0116(4) 0.023(2) 1.00 . Uani d ?
C(60) 0.7255(5) -0.0088(4) -0.0640(4) 0.035(2) 1.00 . Uani d ?
C(61) 0.7297(5) -0.0862(5) -0.0820(4) 0.039(3) 1.00 . Uani d ?
C(62) 0.7531(5) -0.1535(4) -0.0253(5) 0.038(2) 1.00 . Uani d ?
C(63) 0.7700(5) -0.1437(4) 0.0492(5) 0.041(3) 1.00 . Uani d ?
C(64) 0.7657(4) -0.0662(4) 0.0694(4) 0.030(2) 1.00 . Uani d ?
C(65) 0.8336(4) 0.1606(4) -0.0260(4) 0.023(2) 1.00 . Uani d ?
C(66) 0.8332(5) 0.1822(4) -0.1094(4) 0.031(2) 1.00 . Uani d ?
C(67) 0.9067(6) 0.2233(5) -0.1545(4) 0.041(3) 1.00 . Uani d ?
C(68) 0.9781(5) 0.2443(5) -0.1187(5) 0.048(3) 1.00 . Uani d ?
C(69) 0.9805(5) 0.2236(5) -0.0364(5) 0.055(3) 1.00 . Uani d ?
C(70) 0.9068(5) 0.1825(4) 0.0097(4) 0.039(2) 1.00 . Uani d ?
C(71) 0.6401(4) 0.1510(4) -0.0033(4) 0.022(2) 1.00 . Uani d ?
C(72) 0.6386(5) 0.2344(4) -0.0381(4) 0.034(2) 1.00 . Uani d ?
C(73) 0.5631(5) 0.2703(4) -0.0711(4) 0.037(2) 1.00 . Uani d ?
C(74) 0.4876(5) 0.2237(5) -0.0704(4) 0.039(3) 1.00 . Uani d ?
C(75) 0.4873(5) 0.1418(5) -0.0352(4) 0.039(3) 1.00 . Uani d ?
C(76) 0.5635(5) 0.1047(4) -0.0019(4) 0.033(2) 1.00 . Uani d ?
C(77) 0.1679(6) 0.4170(5) 0.9491(5) 0.045(3) 1.00 . Uani d ?
C(78) 0.7166(6) 0.1063(5) 0.6916(5) 0.050(3) 1.00 . Uani d ?
C(79) 0.548(1) 0.478(1) -0.009(1) 0.053(5) 0.50 S Uiso d ?
C(80) 0.5348(6) 0.5034(6) 0.0673(6) 0.078(3) 1.00 . Uiso d ?
C(81) 0.044(1) 0.234(1) 0.1981(9) 0.050(5) 0.50 S Uiso d ?
C(82) -0.031(1) 0.204(1) 0.2165(9) 0.047(4) 0.50 S Uiso d ?
C(83) 0.051(1) 0.324(1) 0.189(1) 0.090(7) 0.50 S Uiso d ?
H(1) 1.115 0.556 0.508 0.07 1.00 . Uiso c ?
H(2) 1.084 0.605 0.428 0.07 1.00 . Uiso c ?
H(3) 1.178 0.623 0.454 0.07 1.00 . Uiso c ?
H(4) 1.116 0.573 0.628 0.06 1.00 . Uiso c ?
H(5) 1.103 0.471 0.745 0.07 1.00 . Uiso c ?
H(6) 0.963 0.432 0.809 0.06 1.00 . Uiso c ?
H(7) 1.077 0.800 0.542 0.05 1.00 . Uiso c ?
H(8) 1.020 0.923 0.572 0.06 1.00 . Uiso c ?
H(9) 0.868 0.933 0.614 0.05 1.00 . Uiso c ?
H(10) 1.006 0.717 0.385 0.05 1.00 . Uiso c ?
H(11) 0.909 0.708 0.290 0.06 1.00 . Uiso c ?
H(12) 0.775 0.634 0.323 0.05 1.00 . Uiso c ?
H(13) 0.725 0.431 0.844 0.10 1.00 . Uiso c ?
H(14) 0.819 0.446 0.871 0.10 1.00 . Uiso c ?
H(15) 0.808 0.382 0.818 0.10 1.00 . Uiso c ?
H(16) 0.646 0.866 0.681 0.09 1.00 . Uiso c ?
H(17) 0.710 0.923 0.617 0.09 1.00 . Uiso c ?
H(18) 0.738 0.895 0.704 0.09 1.00 . Uiso c ?
H(19) 0.628 0.612 0.397 0.07 1.00 . Uiso c ?
H(20) 0.672 0.533 0.378 0.07 1.00 . Uiso c ?
H(21) 0.598 0.527 0.449 0.07 1.00 . Uiso c ?
H(22) 0.482 0.703 0.706 0.04 1.00 . Uiso c ?
H(23) 0.439 0.751 0.822 0.06 1.00 . Uiso c ?
H(24) 0.535 0.738 0.922 0.06 1.00 . Uiso c ?
H(25) 0.674 0.676 0.908 0.07 1.00 . Uiso c ?
H(26) 0.718 0.626 0.793 0.06 1.00 . Uiso c ?
H(27) 0.486 0.531 0.739 0.04 1.00 . Uiso c ?
H(28) 0.442 0.393 0.774 0.05 1.00 . Uiso c ?
H(29) 0.533 0.293 0.730 0.05 1.00 . Uiso c ?
H(30) 0.668 0.330 0.651 0.05 1.00 . Uiso c ?
H(31) 0.713 0.469 0.618 0.05 1.00 . Uiso c ?
H(32) 0.466 0.600 0.593 0.05 1.00 . Uiso c ?
H(33) 0.382 0.677 0.496 0.07 1.00 . Uiso c ?
H(34) 0.444 0.795 0.413 0.08 1.00 . Uiso c ?
H(35) 0.587 0.839 0.430 0.07 1.00 . Uiso c ?
H(36) 0.671 0.763 0.528 0.05 1.00 . Uiso c ?
H(37) 0.562 0.002 0.429 0.07 1.00 . Uiso c ?
H(38) 0.597 0.004 0.511 0.07 1.00 . Uiso c ?
H(39) 0.594 0.084 0.446 0.07 1.00 . Uiso c ?
H(40) 0.569 0.119 0.273 0.04 1.00 . Uiso c ?
H(41) 0.463 0.069 0.201 0.05 1.00 . Uiso c ?
H(42) 0.478 -0.065 0.179 0.05 1.00 . Uiso c ?
H(43) 0.732 0.154 0.436 0.05 1.00 . Uiso c ?
H(44) 0.754 0.296 0.399 0.06 1.00 . Uiso c ?
H(45) 0.760 0.360 0.264 0.06 1.00 . Uiso c ?
H(46) 0.832 -0.058 0.433 0.04 1.00 . Uiso c ?
H(47) 0.971 -0.109 0.392 0.05 1.00 . Uiso c ?
H(48) 1.026 -0.078 0.258 0.04 1.00 . Uiso c ?
H(49) 0.671 -0.221 0.315 0.06 1.00 . Uiso c ?
H(50) 0.728 -0.190 0.234 0.06 1.00 . Uiso c ?
H(51) 0.669 -0.269 0.247 0.06 1.00 . Uiso c ?
H(52) 0.822 0.384 0.129 0.10 1.00 . Uiso c ?
H(53) 0.718 0.394 0.128 0.10 1.00 . Uiso c ?
H(54) 0.775 0.374 0.054 0.10 1.00 . Uiso c ?
H(55) 1.033 -0.060 0.120 0.07 1.00 . Uiso c ?
H(56) 1.035 0.021 0.055 0.07 1.00 . Uiso c ?
H(57) 1.073 0.020 0.137 0.07 1.00 . Uiso c ?
H(58) 0.710 0.037 -0.103 0.04 1.00 . Uiso c ?
H(59) 0.716 -0.093 -0.134 0.05 1.00 . Uiso c ?
H(60) 0.757 -0.206 -0.037 0.05 1.00 . Uiso c ?
H(61) 0.784 -0.190 0.089 0.05 1.00 . Uiso c ?
H(62) 0.778 -0.060 0.121 0.03 1.00 . Uiso c ?
H(63) 0.783 0.169 -0.135 0.04 1.00 . Uiso c ?
H(64) 0.907 0.237 -0.212 0.05 1.00 . Uiso c ?
H(65) 1.028 0.273 -0.151 0.06 1.00 . Uiso c ?
H(66) 1.031 0.238 -0.012 0.06 1.00 . Uiso c ?
H(67) 0.908 0.169 0.066 0.05 1.00 . Uiso c ?
H(68) 0.691 0.267 -0.038 0.04 1.00 . Uiso c ?
H(69) 0.562 0.327 -0.095 0.05 1.00 . Uiso c ?
H(70) 0.435 0.248 -0.093 0.04 1.00 . Uiso c ?
H(71) 0.434 0.110 -0.034 0.05 1.00 . Uiso c ?
H(72) 0.562 0.048 0.022 0.04 1.00 . Uiso c ?

loop_
_atom_site_aniso_label
_atom_site_aniso_U_11
_atom_site_aniso_U_22
_atom_site_aniso_U_33
_atom_site_aniso_U_12
_atom_site_aniso_U_13
_atom_site_aniso_U_23
Cu(1) 0.0291(5) 0.0294(5) 0.0247(5) 0.0008(4) -0.0036(4) -0.0016(4)
Cu(2) 0.0311(5) 0.0246(5) 0.0194(5) 0.0001(4) -0.0058(4) -0.0027(4)
S(1) 0.036(1) 0.029(1) 0.038(1) 0.002(1) -0.008(1) -0.003(1)
S(2) 0.037(1) 0.044(1) 0.034(1) -0.000(1) -0.005(1) -0.003(1)
P(1) 0.030(1) 0.024(1) 0.022(1) 0.0010(9) -0.0047(9) -0.0027(9)
P(2) 0.025(1) 0.021(1) 0.019(1) -0.0013(8) -0.0037(8) -0.0010(8)
F(1) 0.115(4) 0.048(3) 0.045(3) -0.020(3) -0.010(3) -0.019(2)
F(2) 0.115(4) 0.052(3) 0.038(3) -0.031(3) 0.012(3) 0.003(2)
F(3) 0.062(4) 0.095(4) 0.078(4) 0.028(3) 0.002(3) -0.028(3)
F(4) 0.136(5) 0.056(3) 0.044(3) 0.001(3) -0.005(3) 0.016(3)
F(5) 0.064(3) 0.063(3) 0.083(4) -0.026(3) 0.004(3) -0.019(3)
F(6) 0.101(4) 0.061(3) 0.065(3) -0.008(3) 0.040(3) -0.024(3)
O(1) 0.029(3) 0.039(3) 0.041(3) -0.003(2) 0.003(2) -0.010(3)
O(2) 0.047(4) 0.048(4) 0.033(3) -0.003(3) 0.000(3) 0.020(3)
O(3) 0.046(4) 0.040(3) 0.059(4) 0.012(3) -0.003(3) -0.027(3)
O(4) 0.035(3) 0.052(3) 0.034(3) -0.015(3) -0.011(3) -0.008(3)
O(5) 0.045(3) 0.053(3) 0.021(3) -0.003(3) 0.008(2) -0.002(2)
O(6) 0.056(4) 0.031(3) 0.063(4) -0.006(3) -0.009(3) -0.017(3)
O(7) 0.087(4) 0.019(3) 0.041(4) -0.004(3) -0.013(3) 0.002(3)
O(8) 0.028(3) 0.044(3) 0.025(3) 0.003(2) 0.002(2) -0.005(2)
O(9) 0.061(4) 0.034(3) 0.046(3) -0.007(3) 0.003(3) 0.001(3)
O(10) 0.044(4) 0.049(4) 0.086(4) 0.012(3) -0.029(3) -0.012(3)
O(11) 0.053(3) 0.042(3) 0.039(3) -0.010(3) -0.016(3) -0.011(3)
O(12) 0.046(3) 0.046(3) 0.040(3) 0.007(3) -0.015(3) 0.014(3)
O(13) 0.052(4) 0.071(4) 0.062(4) -0.014(3) -0.033(3) -0.012(3)
O(14) 0.068(4) 0.050(4) 0.052(4) 0.012(3) 0.021(3) -0.015(3)
N(1) 0.029(4) 0.024(3) 0.025(3) 0.001(3) -0.012(3) -0.000(3)
N(2) 0.033(4) 0.021(3) 0.022(3) 0.001(3) -0.003(3) -0.005(3)
N(3) 0.033(4) 0.028(4) 0.020(3) 0.003(3) -0.004(3) -0.004(3)
N(4) 0.030(4) 0.030(4) 0.026(3) -0.008(3) -0.001(3) 0.000(3)
N(5) 0.031(4) 0.019(4) 0.030(4) -0.000(3) -0.008(3) -0.008(3)
N(6) 0.028(4) 0.023(3) 0.020(3) -0.000(3) -0.005(3) -0.002(3)
C(1) 0.019(4) 0.031(4) 0.028(4) -0.002(3) -0.001(3) -0.003(4)
C(2) 0.040(5) 0.058(6) 0.072(6) 0.008(4) 0.012(5) -0.017(5)
C(3) 0.029(5) 0.027(4) 0.027(4) 0.006(4) -0.012(4) -0.003(3)
C(4) 0.038(5) 0.052(6) 0.047(5) -0.001(4) -0.009(4) -0.011(5)
C(5) 0.057(6) 0.063(6) 0.051(6) 0.021(5) -0.028(5) 0.004(5)
C(6) 0.060(6) 0.045(5) 0.031(5) 0.009(5) -0.013(5) 0.014(4)
C(7) 0.049(6) 0.029(5) 0.028(5) -0.001(4) -0.009(4) -0.003(4)
C(8) 0.033(5) 0.025(4) 0.018(4) -0.003(4) -0.004(3) -0.001(3)
C(9) 0.041(5) 0.040(5) 0.035(5) -0.010(4) -0.001(4) -0.010(4)
C(10) 0.070(7) 0.034(5) 0.039(5) -0.019(5) 0.001(5) -0.005(4)
C(11) 0.071(7) 0.023(5) 0.038(5) -0.004(4) -0.009(5) -0.009(4)
C(12) 0.047(6) 0.036(5) 0.022(4) 0.006(4) -0.009(4) -0.008(4)
C(13) 0.032(5) 0.022(4) 0.023(4) 0.001(3) 0.002(4) -0.003(3)
C(14) 0.041(5) 0.040(5) 0.032(5) -0.009(4) 0.007(4) -0.004(4)
C(15) 0.064(6) 0.063(6) 0.018(5) -0.014(5) -0.002(4) 0.002(4)
C(16) 0.048(5) 0.058(6) 0.022(5) -0.002(4) -0.013(4) -0.012(4)
C(17) 0.034(5) 0.027(4) 0.028(5) 0.004(4) -0.011(4) -0.011(4)
C(18) 0.083(8) 0.080(7) 0.066(7) -0.004(6) 0.018(6) 0.038(6)
C(19) 0.072(7) 0.068(7) 0.114(9) 0.031(6) -0.009(6) -0.048(6)
C(20) 0.042(5) 0.077(7) 0.059(6) -0.020(5) -0.016(5) -0.019(5)
C(21) 0.032(5) 0.018(4) 0.026(4) 0.000(3) 0.001(4) -0.005(3)
C(22) 0.043(5) 0.037(5) 0.029(5) 0.008(4) -0.001(4) -0.005(4)
C(23) 0.062(6) 0.041(5) 0.046(6) 0.014(4) 0.005(5) -0.011(4)
C(24) 0.067(7) 0.055(6) 0.041(6) 0.006(5) 0.002(5) -0.025(5)
C(25) 0.074(7) 0.076(7) 0.035(5) -0.006(6) -0.007(5) -0.030(5)
C(26) 0.043(5) 0.058(6) 0.049(6) 0.006(4) -0.021(4) -0.023(5)
C(27) 0.032(5) 0.027(4) 0.021(4) -0.003(4) -0.000(3) -0.005(3)
C(28) 0.037(5) 0.035(5) 0.031(5) 0.002(4) 0.001(4) -0.007(4)
C(29) 0.040(5) 0.047(6) 0.031(5) -0.014(4) 0.002(4) -0.006(4)
C(30) 0.053(6) 0.036(5) 0.038(5) -0.018(4) -0.002(4) -0.000(4)
C(31) 0.069(6) 0.026(5) 0.038(5) -0.003(4) 0.001(5) -0.009(4)
C(32) 0.050(5) 0.034(5) 0.030(5) -0.006(4) 0.007(4) -0.003(4)
C(33) 0.032(5) 0.035(5) 0.020(4) 0.008(4) -0.000(3) -0.008(4)
C(34) 0.040(5) 0.059(6) 0.030(5) -0.000(4) -0.012(4) -0.001(4)
C(35) 0.042(6) 0.094(8) 0.049(6) 0.016(5) -0.015(5) -0.012(6)
C(36) 0.070(7) 0.078(8) 0.040(6) 0.036(6) -0.018(5) -0.007(5)
C(37) 0.085(8) 0.045(6) 0.039(6) 0.016(5) -0.018(5) 0.004(4)
C(38) 0.057(6) 0.037(5) 0.030(5) 0.003(4) -0.012(4) -0.002(4)
C(39) 0.032(4) 0.033(4) 0.016(4) -0.003(4) -0.000(3) -0.002(3)
C(40) 0.066(6) 0.076(7) 0.034(5) -0.005(5) 0.015(5) -0.012(5)
C(41) 0.025(4) 0.029(5) 0.022(4) -0.002(4) 0.003(3) -0.001(3)
C(42) 0.036(5) 0.032(5) 0.045(5) 0.001(4) -0.008(4) -0.012(4)
C(43) 0.025(5) 0.039(5) 0.067(6) -0.000(4) -0.007(4) -0.007(4)
C(44) 0.029(5) 0.050(6) 0.050(5) -0.009(4) -0.013(4) -0.012(4)
C(45) 0.040(5) 0.031(5) 0.028(4) -0.010(4) 0.004(4) -0.003(4)
C(46) 0.026(4) 0.030(5) 0.029(5) -0.000(3) -0.002(3) -0.009(4)
C(47) 0.048(5) 0.049(6) 0.033(5) -0.009(4) 0.003(4) -0.022(4)
C(48) 0.066(6) 0.056(6) 0.039(6) -0.005(5) -0.001(5) -0.030(5)
C(49) 0.056(6) 0.029(5) 0.074(7) -0.001(4) -0.009(5) -0.032(5)
C(50) 0.037(5) 0.033(5) 0.047(6) -0.001(4) -0.006(4) -0.009(4)
C(51) 0.026(4) 0.026(4) 0.026(4) -0.007(3) -0.004(3) -0.007(3)
C(52) 0.040(5) 0.034(5) 0.020(4) 0.002(4) -0.011(4) 0.008(4)
C(53) 0.046(6) 0.042(5) 0.036(5) 0.009(4) -0.023(4) 0.005(4)
C(54) 0.027(5) 0.043(5) 0.045(5) 0.010(4) -0.015(4) -0.010(4)
C(55) 0.025(4) 0.021(4) 0.037(5) -0.003(3) 0.001(4) -0.008(4)
C(56) 0.065(6) 0.031(5) 0.060(6) -0.003(5) -0.004(5) -0.009(4)
C(57) 0.17(1) 0.019(5) 0.076(7) -0.014(6) -0.027(7) 0.011(5)
C(58) 0.043(5) 0.070(6) 0.052(6) 0.017(5) 0.012(4) -0.010(5)
C(59) 0.027(4) 0.018(4) 0.022(4) -0.004(3) -0.003(3) -0.000(3)
C(60) 0.050(5) 0.029(5) 0.023(4) -0.000(4) -0.002(4) -0.000(4)
C(61) 0.062(6) 0.031(5) 0.027(5) -0.005(4) 0.002(4) -0.013(4)
C(62) 0.049(5) 0.028(5) 0.040(5) -0.000(4) -0.002(4) -0.015(4)
C(63) 0.048(5) 0.019(4) 0.050(5) 0.000(4) -0.003(4) 0.006(4)
C(64) 0.034(4) 0.025(4) 0.028(4) 0.001(3) -0.005(3) -0.002(4)
C(65) 0.021(4) 0.019(4) 0.029(4) 0.001(3) -0.002(3) -0.002(3)
C(66) 0.032(5) 0.031(4) 0.028(5) -0.004(4) 0.004(4) -0.002(4)
C(67) 0.050(5) 0.039(5) 0.031(5) -0.007(4) 0.005(4) -0.002(4)
C(68) 0.044(5) 0.050(6) 0.042(6) -0.017(4) 0.014(4) 0.003(4)
C(69) 0.041(5) 0.062(6) 0.058(6) -0.028(5) -0.006(5) -0.001(5)
C(70) 0.039(5) 0.043(5) 0.032(5) -0.014(4) -0.008(4) 0.002(4)
C(71) 0.023(4) 0.023(4) 0.021(4) 0.002(3) -0.004(3) -0.005(3)
C(72) 0.030(5) 0.033(5) 0.039(5) -0.001(4) -0.006(4) -0.007(4)
C(73) 0.040(5) 0.032(5) 0.036(5) 0.012(4) -0.008(4) 0.002(4)
C(74) 0.039(5) 0.049(6) 0.031(5) 0.025(4) -0.017(4) -0.011(4)
C(75) 0.031(5) 0.049(6) 0.041(5) 0.001(4) -0.012(4) -0.015(4)
C(76) 0.032(5) 0.025(4) 0.039(5) 0.002(4) -0.001(4) -0.000(4)
C(77) 0.056(6) 0.034(5) 0.045(5) -0.007(5) -0.008(5) -0.003(5)
C(78) 0.081(7) 0.030(5) 0.034(5) 0.004(5) 0.009(5) -0.003(4)

loop_
_atom_type_symbol
_atom_type_oxidation_number
_atom_type_number_in_cell
_atom_type_scat_dispersion_real
_atom_type_scat_dispersion_imag
_atom_type_scat_source
N 0 12 0.004 0.003
;International Tables for Crystallography
(1992, Vol. C, Table 6.1.1.2)
;
C 0 168 0.002 0.002
;International Tables for Crystallography
(1992, Vol. C, Table 6.1.1.2)
;
H 0 32 0.000 0.000
;International Tables for Crystallography
(1992, Vol. C, Table 6.1.1.2)
;
O 0 32 0.008 0.006
;International Tables for Crystallography
(1992, Vol. C, Table 6.1.1.2)
;
F 0 12 0.014 0.010
;International Tables for Crystallography
(1992, Vol. C, Table 6.1.1.2)
;
S 0 4 0.110 0.124
;International Tables for Crystallography
(1992, Vol. C, Table 6.1.1.2)
;
P 0 4 0.090 0.095
;International Tables for Crystallography
(1992, Vol. C, Table 6.1.1.2)
;
Cu 0 4 0.263 1.266
;International Tables for Crystallography
(1992, Vol. C, Tables 4.2.6.8 and 6.1.1.1)
;

loop_
_geom_angle_atom_site_label_1
_geom_angle_atom_site_label_2
_geom_angle_atom_site_label_3
_geom_angle
_geom_angle_site_symmetry_1
_geom_angle_site_symmetry_2
_geom_angle_site_symmetry_3
_geom_angle_publ_flag
P(1) Cu(1) N(1) 132.5(1) . . . ?
P(1) Cu(1) N(2) 126.9(2) . . . ?
P(1) Cu(1) N(3) 120.4(2) . . . ?
N(1) Cu(1) N(2) 88.2(2) . . . ?
N(1) Cu(1) N(3) 85.6(2) . . . ?
N(2) Cu(1) N(3) 89.8(2) . . . ?
P(2) Cu(2) N(5) 137.8(2) . . . ?
P(2) Cu(2) N(6) 131.6(2) . . . ?
N(5) Cu(2) N(6) 89.7(2) . . . ?
O(9) S(1) O(10) 115.5(3) . . . ?
O(9) S(1) O(11) 114.5(3) . . . ?
O(9) S(1) C(77) 104.1(3) . . . ?
O(10) S(1) O(11) 114.9(3) . . . ?
O(10) S(1) C(77) 102.6(4) . . . ?
O(11) S(1) C(77) 102.9(4) . . . ?
O(12) S(2) O(13) 115.3(3) . . . ?
O(12) S(2) O(14) 115.4(3) . . . ?
O(12) S(2) C(78) 102.6(4) . . . ?
O(13) S(2) O(14) 115.8(3) . . . ?
O(13) S(2) C(78) 102.3(4) . . . ?
O(14) S(2) C(78) 102.6(4) . . . ?
Cu(1) P(1) C(21) 115.8(2) . . . ?
Cu(1) P(1) C(27) 115.4(2) . . . ?
Cu(1) P(1) C(33) 113.8(2) . . . ?
C(21) P(1) C(27) 102.1(3) . . . ?
C(21) P(1) C(33) 103.1(3) . . . ?
C(27) P(1) C(33) 105.2(3) . . . ?
Cu(2) P(2) C(59) 114.0(2) . . . ?
Cu(2) P(2) C(65) 110.4(2) . . . ?
Cu(2) P(2) C(71) 119.8(2) . . . ?
C(59) P(2) C(65) 104.4(3) . . . ?
C(59) P(2) C(71) 103.4(3) . . . ?
C(65) P(2) C(71) 103.3(3) . . . ?
C(1) O(1) C(2) 117.8(5) . . . ?
C(7) O(2) C(18) 118.1(6) . . . ?
C(12) O(3) C(19) 118.5(6) . . . ?
C(17) O(4) C(20) 117.8(5) . . . ?
C(39) O(5) C(40) 115.7(5) . . . ?
C(45) O(6) C(56) 117.6(6) . . . ?
C(50) O(7) C(57) 117.9(7) . . . ?
C(55) O(8) C(58) 118.7(5) . . . ?
Cu(1) N(1) C(3) 118.0(4) . . . ?
Cu(1) N(1) C(7) 122.4(5) . . . ?
C(3) N(1) C(7) 119.2(6) . . . ?
Cu(1) N(2) C(8) 118.2(4) . . . ?
Cu(1) N(2) C(12) 123.3(5) . . . ?
C(8) N(2) C(12) 118.5(6) . . . ?
Cu(1) N(3) C(13) 110.9(5) . . . ?
Cu(1) N(3) C(17) 121.6(5) . . . ?
C(13) N(3) C(17) 119.1(5) . . . ?
C(41) N(4) C(45) 117.4(6) . . . ?
Cu(2) N(5) C(46) 118.5(5) . . . ?
Cu(2) N(5) C(50) 121.0(5) . . . ?
C(46) N(5) C(50) 119.1(7) . . . ?
Cu(2) N(6) C(51) 119.1(4) . . . ?
Cu(2) N(6) C(55) 122.9(4) . . . ?
C(51) N(6) C(55) 117.9(5) . . . ?
O(1) C(1) C(3) 109.6(5) . . . ?
O(1) C(1) C(8) 106.3(5) . . . ?
O(1) C(1) C(13) 109.5(5) . . . ?
C(3) C(1) C(8) 108.4(5) . . . ?
C(3) C(1) C(13) 117.2(5) . . . ?
C(8) C(1) C(13) 105.2(5) . . . ?
O(1) C(2) H(1) 109.8 . . . no
O(1) C(2) H(2) 108.7 . . . no
O(1) C(2) H(3) 109.3 . . . no
H(1) C(2) H(2) 109.7 . . . no
H(1) C(2) H(3) 110.4 . . . no
H(2) C(2) H(3) 108.9 . . . no
N(1) C(3) C(1) 118.2(6) . . . ?
N(1) C(3) C(4) 121.4(6) . . . ?
C(1) C(3) C(4) 120.1(6) . . . ?
C(3) C(4) C(5) 118.6(7) . . . ?
C(3) C(4) H(4) 121.3 . . . no
C(5) C(4) H(4) 120.1 . . . no
C(4) C(5) C(6) 120.6(8) . . . ?
C(4) C(5) H(5) 119.8 . . . no
C(6) C(5) H(5) 119.6 . . . no
C(5) C(6) C(7) 118.0(7) . . . ?
C(5) C(6) H(6) 120.6 . . . no
C(7) C(6) H(6) 121.3 . . . no
O(2) C(7) N(1) 111.8(6) . . . ?
O(2) C(7) C(6) 126.2(6) . . . ?
N(1) C(7) C(6) 122.0(7) . . . ?
N(2) C(8) C(1) 114.9(6) . . . ?
N(2) C(8) C(9) 123.2(7) . . . ?
C(1) C(8) C(9) 121.8(6) . . . ?
C(8) C(9) C(10) 117.3(7) . . . ?
C(8) C(9) H(7) 121.5 . . . no
C(10) C(9) H(7) 121.2 . . . no
C(9) C(10) C(11) 121.1(8) . . . ?
C(9) C(10) H(8) 119.3 . . . no
C(11) C(10) H(8) 119.6 . . . no
C(10) C(11) C(12) 117.7(7) . . . ?
C(10) C(11) H(9) 121.2 . . . no
C(12) C(11) H(9) 121.0 . . . no
O(3) C(12) N(2) 113.0(7) . . . ?
O(3) C(12) C(11) 124.9(7) . . . ?
N(2) C(12) C(11) 122.1(7) . . . ?
N(3) C(13) C(1) 118.2(5) . . . ?
N(3) C(13) C(14) 121.2(7) . . . ?
C(1) C(13) C(14) 120.3(6) . . . ?
C(13) C(14) C(15) 118.4(7) . . . ?
C(13) C(14) H(10) 120.6 . . . no
C(15) C(14) H(10) 121.0 . . . no
C(14) C(15) C(16) 121.4(7) . . . ?
C(14) C(15) H(11) 119.9 . . . no
C(16) C(15) H(11) 118.7 . . . no
C(15) C(16) C(17) 118.1(7) . . . ?
C(15) C(16) H(12) 121.9 . . . no
C(17) C(16) H(12) 120.1 . . . no
O(4) C(17) N(3) 112.4(6) . . . ?
O(4) C(17) C(16) 126.0(7) . . . ?
N(3) C(17) C(16) 121.6(6) . . . ?
O(2) C(18) H(13) 109.6 . . . no
O(2) C(18) H(14) 109.9 . . . no
O(2) C(18) H(15) 109.5 . . . no
H(13) C(18) H(14) 109.6 . . . no
H(13) C(18) H(15) 109.3 . . . no
H(14) C(18) H(15) 109.0 . . . no
O(3) C(19) H(16) 109.0 . . . no
O(3) C(19) H(17) 110.1 . . . no
O(3) C(19) H(18) 110.5 . . . no
H(16) C(19) H(17) 107.9 . . . no
H(16) C(19) H(18) 108.8 . . . no
H(17) C(19) H(18) 110.4 . . . no
O(4) C(20) H(19) 110.4 . . . no
O(4) C(20) H(20) 110.1 . . . no
O(4) C(20) H(21) 108.8 . . . no
H(19) C(20) H(20) 110.3 . . . no
H(19) C(20) H(21) 108.7 . . . no
H(20) C(20) H(21) 108.4 . . . no
P(1) C(21) C(22) 124.3(6) . . . ?
P(1) C(21) C(26) 117.0(5) . . . ?
C(22) C(21) C(26) 118.6(7) . . . ?
C(21) C(22) C(23) 120.4(7) . . . ?
C(21) C(22) H(22) 119.7 . . . no
C(23) C(22) H(22) 119.9 . . . no
C(22) C(23) C(24) 120.4(8) . . . ?
C(22) C(23) H(23) 119.3 . . . no
C(24) C(23) H(23) 120.3 . . . no
C(23) C(24) C(25) 120.3(8) . . . ?
C(23) C(24) H(24) 119.9 . . . no
C(25) C(24) H(24) 119.8 . . . no
C(24) C(25) C(26) 120.4(8) . . . ?
C(24) C(25) H(25) 120.7 . . . no
C(26) C(25) H(25) 118.8 . . . no
C(21) C(26) C(25) 119.9(7) . . . ?
C(21) C(26) H(26) 120.1 . . . no
C(25) C(26) H(26) 120.1 . . . no
P(1) C(27) C(28) 124.2(6) . . . ?
P(1) C(27) C(32) 116.6(5) . . . ?
C(28) C(27) C(32) 119.2(6) . . . ?
C(27) C(28) C(29) 120.5(7) . . . ?
C(27) C(28) H(27) 119.8 . . . no
C(29) C(28) H(27) 119.7 . . . no
C(28) C(29) C(30) 120.4(7) . . . ?
C(28) C(29) H(28) 119.8 . . . no
C(30) C(29) H(28) 119.8 . . . no
C(29) C(30) C(31) 120.4(7) . . . ?
C(29) C(30) H(29) 120.8 . . . no
C(31) C(30) H(29) 118.8 . . . no
C(30) C(31) C(32) 119.7(7) . . . ?
C(30) C(31) H(30) 121.2 . . . no
C(32) C(31) H(30) 119.1 . . . no
C(27) C(32) C(31) 119.9(6) . . . ?
C(27) C(32) H(31) 120.3 . . . no
C(31) C(32) H(31) 119.8 . . . no
P(1) C(33) C(34) 124.7(5) . . . ?
P(1) C(33) C(38) 116.9(6) . . . ?
C(34) C(33) C(38) 118.3(6) . . . ?
C(33) C(34) C(35) 121.3(7) . . . ?
C(33) C(34) H(32) 119.9 . . . no
C(35) C(34) H(32) 118.8 . . . no
C(34) C(35) C(36) 119.9(8) . . . ?
C(34) C(35) H(33) 120.9 . . . no
C(36) C(35) H(33) 119.2 . . . no
C(35) C(36) C(37) 119.3(8) . . . ?
C(35) C(36) H(34) 120.0 . . . no
C(37) C(36) H(34) 120.6 . . . no
C(36) C(37) C(38) 120.8(7) . . . ?
C(36) C(37) H(35) 119.5 . . . no
C(38) C(37) H(35) 119.7 . . . no
C(33) C(38) C(37) 120.4(8) . . . ?
C(33) C(38) H(36) 119.7 . . . no
C(37) C(38) H(36) 119.9 . . . no
O(5) C(39) C(41) 111.3(5) . . . ?
O(5) C(39) C(46) 110.1(6) . . . ?
O(5) C(39) C(51) 103.8(5) . . . ?
C(41) C(39) C(46) 112.7(5) . . . ?
C(41) C(39) C(51) 110.6(6) . . . ?
C(46) C(39) C(51) 107.9(5) . . . ?
O(5) C(40) H(37) 109.0 . . . no
O(5) C(40) H(38) 109.6 . . . no
O(5) C(40) H(39) 109.1 . . . no
H(37) C(40) H(38) 109.9 . . . no
H(37) C(40) H(39) 109.0 . . . no
H(38) C(40) H(39) 110.2 . . . no
N(4) C(41) C(39) 114.1(6) . . . ?
N(4) C(41) C(42) 122.1(7) . . . ?
C(39) C(41) C(42) 123.7(7) . . . ?
C(41) C(42) C(43) 119.9(7) . . . ?
C(41) C(42) H(40) 120.8 . . . no
C(43) C(42) H(40) 119.3 . . . no
C(42) C(43) C(44) 119.2(7) . . . ?
C(42) C(43) H(41) 121.2 . . . no
C(44) C(43) H(41) 119.6 . . . no
C(43) C(44) C(45) 116.6(7) . . . ?
C(43) C(44) H(42) 122.1 . . . no
C(45) C(44) H(42) 121.3 . . . no
O(6) C(45) N(4) 119.5(6) . . . ?
O(6) C(45) C(44) 115.8(7) . . . ?
N(4) C(45) C(44) 124.7(7) . . . ?
N(5) C(46) C(39) 114.0(6) . . . ?
N(5) C(46) C(47) 122.2(6) . . . ?
C(39) C(46) C(47) 123.7(6) . . . ?
C(46) C(47) C(48) 118.9(7) . . . ?
C(46) C(47) H(43) 120.7 . . . no
C(48) C(47) H(43) 120.4 . . . no
C(47) C(48) C(49) 120.4(9) . . . ?
C(47) C(48) H(44) 120.4 . . . no
C(49) C(48) H(44) 119.1 . . . no
C(48) C(49) C(50) 117.8(7) . . . ?
C(48) C(49) H(45) 121.8 . . . no
C(50) C(49) H(45) 120.4 . . . no
O(7) C(50) N(5) 111.7(7) . . . ?
O(7) C(50) C(49) 126.7(7) . . . ?
N(5) C(50) C(49) 121.5(7) . . . ?
N(6) C(51) C(39) 112.8(5) . . . ?
N(6) C(51) C(52) 122.3(6) . . . ?
C(39) C(51) C(52) 124.9(6) . . . ?
C(51) C(52) C(53) 118.5(6) . . . ?
C(51) C(52) H(46) 120.3 . . . no
C(53) C(52) H(46) 121.2 . . . no
C(52) C(53) C(54) 120.8(7) . . . ?
C(52) C(53) H(47) 119.6 . . . no
C(54) C(53) H(47) 119.5 . . . no
C(53) C(54) C(55) 118.2(7) . . . ?
C(53) C(54) H(48) 121.2 . . . no
C(55) C(54) H(48) 120.6 . . . no
O(8) C(55) N(6) 112.2(6) . . . ?
O(8) C(55) C(54) 125.5(6) . . . ?
N(6) C(55) C(54) 122.3(6) . . . ?
O(6) C(56) H(49) 109.6 . . . no
O(6) C(56) H(50) 109.9 . . . no
O(6) C(56) H(51) 109.4 . . . no
H(49) C(56) H(50) 109.4 . . . no
H(49) C(56) H(51) 108.8 . . . no
H(50) C(56) H(51) 109.8 . . . no
O(7) C(57) H(52) 110.0 . . . no
O(7) C(57) H(53) 109.4 . . . no
O(7) C(57) H(54) 109.1 . . . no
H(52) C(57) H(53) 110.0 . . . no
H(52) C(57) H(54) 109.5 . . . no
H(53) C(57) H(54) 108.7 . . . no
O(8) C(58) H(55) 110.0 . . . no
O(8) C(58) H(56) 109.9 . . . no
O(8) C(58) H(57) 109.7 . . . no
H(55) C(58) H(56) 109.3 . . . no
H(55) C(58) H(57) 109.0 . . . no
H(56) C(58) H(57) 109.1 . . . no
P(2) C(59) C(60) 123.1(5) . . . ?
P(2) C(59) C(64) 117.9(5) . . . ?
C(60) C(59) C(64) 119.0(6) . . . ?
C(59) C(60) C(61) 120.7(6) . . . ?
C(59) C(60) H(58) 119.5 . . . no
C(61) C(60) H(58) 119.9 . . . no
C(60) C(61) C(62) 120.2(7) . . . ?
C(60) C(61) H(59) 119.6 . . . no
C(62) C(61) H(59) 120.1 . . . no
C(61) C(62) C(63) 119.8(7) . . . ?
C(61) C(62) H(60) 120.6 . . . no
C(63) C(62) H(60) 119.7 . . . no
C(62) C(63) C(64) 121.3(6) . . . ?
C(62) C(63) H(61) 120.0 . . . no
C(64) C(63) H(61) 118.7 . . . no
C(59) C(64) C(63) 118.9(7) . . . ?
C(59) C(64) H(62) 120.5 . . . no
C(63) C(64) H(62) 120.6 . . . no
P(2) C(65) C(66) 122.9(5) . . . ?
P(2) C(65) C(70) 117.9(5) . . . ?
C(66) C(65) C(70) 119.2(6) . . . ?
C(65) C(66) C(67) 119.4(7) . . . ?
C(65) C(66) H(63) 120.2 . . . no
C(67) C(66) H(63) 120.4 . . . no
C(66) C(67) C(68) 120.7(7) . . . ?
C(66) C(67) H(64) 119.6 . . . no
C(68) C(67) H(64) 119.6 . . . no
C(67) C(68) C(69) 121.1(7) . . . ?
C(67) C(68) H(65) 119.2 . . . no
C(69) C(68) H(65) 119.7 . . . no
C(68) C(69) C(70) 118.8(8) . . . ?
C(68) C(69) H(66) 120.1 . . . no
C(70) C(69) H(66) 121.1 . . . no
C(65) C(70) C(69) 120.7(7) . . . ?
C(65) C(70) H(67) 119.8 . . . no
C(69) C(70) H(67) 119.5 . . . no
P(2) C(71) C(72) 121.1(5) . . . ?
P(2) C(71) C(76) 120.4(5) . . . ?
C(72) C(71) C(76) 118.5(6) . . . ?
C(71) C(72) C(73) 121.2(7) . . . ?
C(71) C(72) H(68) 118.8 . . . no
C(73) C(72) H(68) 120.0 . . . no
C(72) C(73) C(74) 119.9(6) . . . ?
C(72) C(73) H(69) 120.9 . . . no
C(74) C(73) H(69) 119.1 . . . no
C(73) C(74) C(75) 119.7(7) . . . ?
C(73) C(74) H(70) 120.8 . . . no
C(75) C(74) H(70) 119.5 . . . no
C(74) C(75) C(76) 120.8(7) . . . ?
C(74) C(75) H(71) 119.2 . . . no
C(76) C(75) H(71) 120.0 . . . no
C(71) C(76) C(75) 119.8(6) . . . ?
C(71) C(76) H(72) 120.5 . . . no
C(75) C(76) H(72) 119.7 . . . no
S(1) C(77) F(1) 112.5(6) . . . ?
S(1) C(77) F(2) 110.4(6) . . . ?
S(1) C(77) F(3) 111.2(6) . . . ?
F(1) C(77) F(2) 107.3(6) . . . ?
F(1) C(77) F(3) 107.3(7) . . . ?
F(2) C(77) F(3) 107.9(7) . . . ?
S(2) C(78) F(4) 111.7(6) . . . ?
S(2) C(78) F(5) 111.3(6) . . . ?
S(2) C(78) F(6) 113.1(6) . . . ?
F(4) C(78) F(5) 106.4(6) . . . ?
F(4) C(78) F(6) 106.9(6) . . . ?
F(5) C(78) F(6) 107.0(7) . . . ?
O(15) C(79) C(79) 171(2) . . . ?
O(15) C(79) C(80) 125(2) . . . ?
O(15) C(79) C(80) 119(1) . . . ?
C(79) C(79) C(80) 64(1) 2_665 2_665 2_665 ?
C(79) C(79) C(80) 52(1) 2_665 2_665 2_665 ?
C(80) C(79) C(80) 117(1) . . . ?
C(79) C(80) C(79) 63(1) . . . ?
O(16) C(81) C(82) 127(2) . . . ?
O(16) C(81) C(83) 116(2) . . . ?
C(82) C(81) C(83) 117(2) . . . ?

loop_
_geom_bond_atom_site_label_1
_geom_bond_atom_site_label_2
_geom_bond_distance
_geom_bond_site_symmetry_1
_geom_bond_site_symmetry_2
_geom_bond_publ_flag
Cu(1) P(1) 2.172(2) . . ?
Cu(1) N(1) 2.040(5) . . ?
Cu(1) N(2) 2.143(5) . . ?
Cu(1) N(3) 2.140(5) . . ?
Cu(2) P(2) 2.178(2) . . ?
Cu(2) N(5) 2.027(6) . . ?
Cu(2) N(6) 2.055(5) . . ?
S(1) O(9) 1.439(5) . . ?
S(1) O(10) 1.428(5) . . ?
S(1) O(11) 1.442(6) . . ?
S(1) C(77) 1.821(9) . . ?
S(2) O(12) 1.431(5) . . ?
S(2) O(13) 1.440(6) . . ?
S(2) O(14) 1.438(6) . . ?
S(2) C(78) 1.792(8) . . ?
P(1) C(21) 1.844(7) . . ?
P(1) C(27) 1.838(7) . . ?
P(1) C(33) 1.822(7) . . ?
P(2) C(59) 1.829(7) . . ?
P(2) C(65) 1.833(6) . . ?
P(2) C(71) 1.826(7) . . ?
F(1) C(77) 1.32(1) . . ?
F(2) C(77) 1.330(9) . . ?
F(3) C(77) 1.33(1) . . ?
F(4) C(78) 1.347(9) . . ?
F(5) C(78) 1.35(1) . . ?
F(6) C(78) 1.32(1) . . ?
O(1) C(1) 1.412(8) . . ?
O(1) C(2) 1.45(1) . . ?
O(2) C(7) 1.348(9) . . ?
O(2) C(18) 1.438(9) . . ?
O(3) C(12) 1.335(9) . . ?
O(3) C(19) 1.43(1) . . ?
O(4) C(17) 1.337(8) . . ?
O(4) C(20) 1.42(1) . . ?
O(5) C(39) 1.440(7) . . ?
O(5) C(40) 1.43(1) . . ?
O(6) C(45) 1.35(1) . . ?
O(6) C(56) 1.42(1) . . ?
O(7) C(50) 1.342(9) . . ?
O(7) C(57) 1.438(9) . . ?
O(8) C(55) 1.345(8) . . ?
O(8) C(58) 1.416(9) . . ?
O(15) C(79) 1.22(2) . . ?
O(16) C(81) 1.22(2) . . ?
N(1) C(3) 1.326(9) . . ?
N(1) C(7) 1.359(8) . . ?
N(2) C(8) 1.345(9) . . ?
N(2) C(12) 1.33(1) . . ?
N(3) C(13) 1.356(9) . . ?
N(3) C(17) 1.33(1) . . ?
N(4) C(41) 1.348(9) . . ?
N(4) C(45) 1.31(1) . . ?
N(5) C(46) 1.347(9) . . ?
N(5) C(50) 1.330(9) . . ?
N(6) C(51) 1.373(8) . . ?
N(6) C(55) 1.328(9) . . ?
C(1) C(3) 1.545(8) . . ?
C(1) C(8) 1.53(1) . . ?
C(1) C(13) 1.55(1) . . ?
C(2) H(1) 0.94 . . no
C(2) H(2) 0.96 . . no
C(2) H(3) 0.95 . . no
C(3) C(4) 1.38(1) . . ?
C(4) C(5) 1.39(1) . . ?
C(4) H(4) 0.95 . . no
C(5) C(6) 1.36(1) . . ?
C(5) H(5) 0.95 . . no
C(6) C(7) 1.38(1) . . ?
C(6) H(6) 0.95 . . no
C(8) C(9) 1.37(1) . . ?
C(9) C(10) 1.39(1) . . ?
C(9) H(7) 0.95 . . no
C(10) C(11) 1.36(1) . . ?
C(10) H(8) 0.95 . . no
C(11) C(12) 1.40(1) . . ?
C(11) H(9) 0.95 . . no
C(13) C(14) 1.381(9) . . ?
C(14) C(15) 1.35(1) . . ?
C(14) H(10) 0.96 . . no
C(15) C(16) 1.36(1) . . ?
C(15) H(11) 0.94 . . no
C(16) C(17) 1.388(9) . . ?
C(16) H(12) 0.95 . . no
C(18) H(13) 0.95 . . no
C(18) H(14) 0.95 . . no
C(18) H(15) 0.95 . . no
C(19) H(16) 0.97 . . no
C(19) H(17) 0.95 . . no
C(19) H(18) 0.94 . . no
C(20) H(19) 0.94 . . no
C(20) H(20) 0.95 . . no
C(20) H(21) 0.97 . . no
C(21) C(22) 1.37(1) . . ?
C(21) C(26) 1.37(1) . . ?
C(22) C(23) 1.39(1) . . ?
C(22) H(22) 0.96 . . no
C(23) C(24) 1.34(1) . . ?
C(23) H(23) 0.96 . . no
C(24) C(25) 1.35(1) . . ?
C(24) H(24) 0.96 . . no
C(25) C(26) 1.40(1) . . ?
C(25) H(25) 0.95 . . no
C(26) H(26) 0.96 . . no
C(27) C(28) 1.369(9) . . ?
C(27) C(32) 1.40(1) . . ?
C(28) C(29) 1.40(1) . . ?
C(28) H(27) 0.95 . . no
C(29) C(30) 1.36(1) . . ?
C(29) H(28) 0.96 . . no
C(30) C(31) 1.37(1) . . ?
C(30) H(29) 0.95 . . no
C(31) C(32) 1.41(1) . . ?
C(31) H(30) 0.96 . . no
C(32) H(31) 0.95 . . no
C(33) C(34) 1.38(1) . . ?
C(33) C(38) 1.392(9) . . ?
C(34) C(35) 1.38(1) . . ?
C(34) H(32) 0.94 . . no
C(35) C(36) 1.39(1) . . ?
C(35) H(33) 0.95 . . no
C(36) C(37) 1.36(1) . . ?
C(36) H(34) 0.95 . . no
C(37) C(38) 1.38(1) . . ?
C(37) H(35) 0.95 . . no
C(38) H(36) 0.95 . . no
C(39) C(41) 1.53(1) . . ?
C(39) C(46) 1.545(9) . . ?
C(39) C(51) 1.537(9) . . ?
C(40) H(37) 0.95 . . no
C(40) H(38) 0.94 . . no
C(40) H(39) 0.95 . . no
C(41) C(42) 1.36(1) . . ?
C(42) C(43) 1.39(1) . . ?
C(42) H(40) 0.95 . . no
C(43) C(44) 1.36(1) . . ?
C(43) H(41) 0.94 . . no
C(44) C(45) 1.41(1) . . ?
C(44) H(42) 0.95 . . no
C(46) C(47) 1.37(1) . . ?
C(47) C(48) 1.37(1) . . ?
C(47) H(43) 0.94 . . no
C(48) C(49) 1.37(1) . . ?
C(48) H(44) 0.95 . . no
C(49) C(50) 1.41(1) . . ?
C(49) H(45) 0.95 . . no
C(51) C(52) 1.359(9) . . ?
C(52) C(53) 1.37(1) . . ?
C(52) H(46) 0.96 . . no
C(53) C(54) 1.36(1) . . ?
C(53) H(47) 0.95 . . no
C(54) C(55) 1.39(1) . . ?
C(54) H(48) 0.95 . . no
C(56) H(49) 0.96 . . no
C(56) H(50) 0.94 . . no
C(56) H(51) 0.95 . . no
C(57) H(52) 0.94 . . no
C(57) H(53) 0.95 . . no
C(57) H(54) 0.96 . . no
C(58) H(55) 0.95 . . no
C(58) H(56) 0.95 . . no
C(58) H(57) 0.95 . . no
C(59) C(60) 1.39(1) . . ?
C(59) C(64) 1.401(9) . . ?
C(60) C(61) 1.38(1) . . ?
C(60) H(58) 0.95 . . no
C(61) C(62) 1.38(1) . . ?
C(61) H(59) 0.95 . . no
C(62) C(63) 1.36(1) . . ?
C(62) H(60) 0.94 . . no
C(63) C(64) 1.40(1) . . ?
C(63) H(61) 0.95 . . no
C(64) H(62) 0.94 . . no
C(65) C(66) 1.400(9) . . ?
C(65) C(70) 1.38(1) . . ?
C(66) C(67) 1.38(1) . . ?
C(66) H(63) 0.95 . . no
C(67) C(68) 1.35(1) . . ?
C(67) H(64) 0.96 . . no
C(68) C(69) 1.38(1) . . ?
C(68) H(65) 0.95 . . no
C(69) C(70) 1.39(1) . . ?
C(69) H(66) 0.94 . . no
C(70) H(67) 0.95 . . no
C(71) C(72) 1.390(9) . . ?
C(71) C(76) 1.38(1) . . ?
C(72) C(73) 1.37(1) . . ?
C(72) H(68) 0.95 . . no
C(73) C(74) 1.37(1) . . ?
C(73) H(69) 0.94 . . no
C(74) C(75) 1.37(1) . . ?
C(74) H(70) 0.96 . . no
C(75) C(76) 1.39(1) . . ?
C(75) H(71) 0.95 . . no
C(76) H(72) 0.95 . . no
C(79) C(79) 1.64(3) . . ?
C(79) C(80) 1.45(2) . . ?
C(79) C(80) 1.64(2) . . ?
C(81) C(82) 1.23(2) . . ?
C(81) C(83) 1.47(3) . . ?

loop_
_geom_torsion_atom_site_label_1
_geom_torsion_atom_site_label_2
_geom_torsion_atom_site_label_3
_geom_torsion_atom_site_label_4
_geom_torsion_site_symmetry_1
_geom_torsion_site_symmetry_2
_geom_torsion_site_symmetry_3
_geom_torsion_site_symmetry_4
_geom_torsion
_geom_torsion_publ_flag
Cu(1) P(1) C(21) C(22) . . . . 145.9(5) no
Cu(1) P(1) C(21) C(26) . . . . -36.5(6) no
Cu(1) P(1) C(27) C(28) . . . . 158.8(5) no
Cu(1) P(1) C(27) C(32) . . . . -18.1(6) no
Cu(1) P(1) C(33) C(34) . . . . 149.8(6) no
Cu(1) P(1) C(33) C(38) . . . . -31.4(7) no
Cu(1) N(1) C(3) C(1) . . . . -3.0(9) no
Cu(1) N(1) C(3) C(4) . . . . 171.3(6) no
Cu(1) N(1) C(7) O(2) . . . . 5.2(9) no
Cu(1) N(1) C(7) C(6) . . . . -173.5(6) no
Cu(1) N(2) C(8) C(1) . . . . 7.1(7) no
Cu(1) N(2) C(8) C(9) . . . . -176.7(5) no
Cu(1) N(2) C(12) O(3) . . . . -1.6(8) no
Cu(1) N(2) C(12) C(11) . . . . 178.3(5) no
Cu(1) N(3) C(13) C(1) . . . . 30.9(7) no
Cu(1) N(3) C(13) C(14) . . . . -141.9(6) no
Cu(1) N(3) C(17) O(4) . . . . -38.2(7) no
Cu(1) N(3) C(17) C(16) . . . . 140.8(6) no
Cu(2) P(2) C(59) C(60) . . . . 175.1(5) no
Cu(2) P(2) C(59) C(64) . . . . -6.2(6) no
Cu(2) P(2) C(65) C(66) . . . . -171.9(5) no
Cu(2) P(2) C(65) C(70) . . . . 8.8(6) no
Cu(2) P(2) C(71) C(72) . . . . 90.1(6) no
Cu(2) P(2) C(71) C(76) . . . . -90.5(6) no
Cu(2) N(5) C(46) C(39) . . . . -14.3(7) no
Cu(2) N(5) C(46) C(47) . . . . 163.2(5) no
Cu(2) N(5) C(50) O(7) . . . . 12.9(8) no
Cu(2) N(5) C(50) C(49) . . . . -165.5(5) no
Cu(2) N(6) C(51) C(39) . . . . 0.8(8) no
Cu(2) N(6) C(51) C(52) . . . . -178.0(6) no
Cu(2) N(6) C(55) O(8) . . . . -0.2(8) no
Cu(2) N(6) C(55) C(54) . . . . 178.4(6) no
P(1) Cu(1) N(1) C(3) . . . . 177.5(4) no
P(1) Cu(1) N(1) C(7) . . . . -9.2(7) no
P(1) Cu(1) N(2) C(8) . . . . -175.4(4) no
P(1) Cu(1) N(2) C(12) . . . . 7.5(6) no
P(1) Cu(1) N(3) C(13) . . . . 158.4(4) no
P(1) Cu(1) N(3) C(17) . . . . 10.8(5) no
P(1) C(21) C(22) C(23) . . . . 179.5(5) no
P(1) C(21) C(26) C(25) . . . . -179.9(6) no
P(1) C(27) C(28) C(29) . . . . -177.1(6) no
P(1) C(27) C(32) C(31) . . . . 177.8(6) no
P(1) C(33) C(34) C(35) . . . . 178.3(7) no
P(1) C(33) C(38) C(37) . . . . -177.9(6) no
P(2) Cu(2) N(5) C(46) . . . . 156.2(4) no
P(2) Cu(2) N(5) C(50) . . . . -37.6(6) no
P(2) Cu(2) N(6) C(51) . . . . -147.2(4) no
P(2) Cu(2) N(6) C(55) . . . . 36.1(6) no
P(2) C(59) C(60) C(61) . . . . 178.8(5) no
P(2) C(59) C(64) C(63) . . . . -178.4(5) no
P(2) C(65) C(66) C(67) . . . . -177.9(5) no
P(2) C(65) C(70) C(69) . . . . 177.7(6) no
P(2) C(71) C(72) C(73) . . . . 178.9(6) no
P(2) C(71) C(76) C(75) . . . . -179.1(6) no
F(1) C(77) S(1) O(9) . . . . -61.9(6) no
F(1) C(77) S(1) O(10) . . . . 58.8(6) no
F(1) C(77) S(1) O(11) . . . . 178.4(5) no
F(2) C(77) S(1) O(9) . . . . 178.3(6) no
F(2) C(77) S(1) O(10) . . . . -61.0(7) no
F(2) C(77) S(1) O(11) . . . . 58.5(6) no
F(3) C(77) S(1) O(9) . . . . 58.5(6) no
F(3) C(77) S(1) O(10) . . . . 179.2(5) no
F(3) C(77) S(1) O(11) . . . . -61.3(6) no
F(4) C(78) S(2) O(12) . . . . 179.6(6) no
F(4) C(78) S(2) O(13) . . . . -60.7(7) no
F(4) C(78) S(2) O(14) . . . . 59.6(7) no
F(5) C(78) S(2) O(12) . . . . 60.7(6) no
F(5) C(78) S(2) O(13) . . . . -179.6(5) no
F(5) C(78) S(2) O(14) . . . . -59.3(6) no
F(6) C(78) S(2) O(12) . . . . -59.8(7) no
F(6) C(78) S(2) O(13) . . . . 60.0(7) no
F(6) C(78) S(2) O(14) . . . . -179.7(6) no
O(1) C(1) C(3) N(1) . . . . -177.4(6) no
O(1) C(1) C(3) C(4) . . . . 8(1) no
O(1) C(1) C(8) N(2) . . . . 175.4(5) no
O(1) C(1) C(8) C(9) . . . . -0.8(8) no
O(1) C(1) C(13) N(3) . . . . 158.3(6) no
O(1) C(1) C(13) C(14) . . . . -28.8(8) no
O(2) C(7) N(1) C(3) . . . . 178.4(6) no
O(2) C(7) C(6) C(5) . . . . -176.5(8) no
O(3) C(12) N(2) C(8) . . . . -178.8(6) no
O(3) C(12) C(11) C(10) . . . . 177.5(7) no
O(4) C(17) N(3) C(13) . . . . 176.8(6) no
O(4) C(17) C(16) C(15) . . . . 178.4(7) no
O(5) C(39) C(41) N(4) . . . . -79.4(7) no
O(5) C(39) C(41) C(42) . . . . 98.1(7) no
O(5) C(39) C(46) N(5) . . . . -171.9(5) no
O(5) C(39) C(46) C(47) . . . . 10.6(9) no
O(5) C(39) C(51) N(6) . . . . 177.6(5) no
O(5) C(39) C(51) C(52) . . . . -3.7(9) no
O(6) C(45) N(4) C(41) . . . . 179.8(6) no
O(6) C(45) C(44) C(43) . . . . 179.0(6) no
O(7) C(50) N(5) C(46) . . . . 179.0(6) no
O(7) C(50) C(49) C(48) . . . . -175.7(7) no
O(8) C(55) N(6) C(51) . . . . -177.0(6) no
O(8) C(55) C(54) C(53) . . . . 177.5(7) no
O(15) C(79) C(79) O(15) . . . . -180.0000 no
O(15) C(79) C(79) C(80) . . . . -176(13) no
O(15) C(79) C(79) C(80) . . . . 4(13) no
O(15) C(79) C(80) C(79) . . . . 179(2) no
O(15) C(79) C(80) C(79) . . . . -179(2) no
N(1) Cu(1) P(1) C(21) . . . . 78.6(3) no
N(1) Cu(1) P(1) C(27) . . . . -40.5(4) no
N(1) Cu(1) P(1) C(33) . . . . -162.3(3) no
N(1) Cu(1) N(2) C(8) . . . . 39.4(5) no
N(1) Cu(1) N(2) C(12) . . . . -137.8(5) no
N(1) Cu(1) N(3) C(13) . . . . -63.7(4) no
N(1) Cu(1) N(3) C(17) . . . . 148.7(5) no
N(1) C(3) C(1) C(8) . . . . 66.9(8) no
N(1) C(3) C(1) C(13) . . . . -51.8(9) no
N(1) C(3) C(4) C(5) . . . . 3(1) no
N(1) C(7) O(2) C(18) . . . . 176.6(7) no
N(1) C(7) C(6) C(5) . . . . 2(1) no
N(2) Cu(1) P(1) C(21) . . . . -50.8(3) no
N(2) Cu(1) P(1) C(27) . . . . -170.0(3) no
N(2) Cu(1) P(1) C(33) . . . . 68.3(3) no
N(2) Cu(1) N(1) C(3) . . . . -40.7(5) no
N(2) Cu(1) N(1) C(7) . . . . 132.6(6) no
N(2) Cu(1) N(3) C(13) . . . . 24.5(4) no
N(2) Cu(1) N(3) C(17) . . . . -123.1(5) no
N(2) C(8) C(1) C(3) . . . . -66.8(7) no
N(2) C(8) C(1) C(13) . . . . 59.3(6) no
N(2) C(8) C(9) C(10) . . . . -1(1) no
N(2) C(12) O(3) C(19) . . . . 179.6(7) no
N(2) C(12) C(11) C(10) . . . . -2(1) no
N(3) Cu(1) P(1) C(21) . . . . -166.7(3) no
N(3) Cu(1) P(1) C(27) . . . . 74.2(3) no
N(3) Cu(1) P(1) C(33) . . . . -47.5(3) no
N(3) Cu(1) N(1) C(3) . . . . 49.2(5) no
N(3) Cu(1) N(1) C(7) . . . . -137.5(6) no
N(3) Cu(1) N(2) C(8) . . . . -46.3(5) no
N(3) Cu(1) N(2) C(12) . . . . 136.5(5) no
N(3) C(13) C(1) C(3) . . . . 32.7(9) no
N(3) C(13) C(1) C(8) . . . . -87.8(7) no
N(3) C(13) C(14) C(15) . . . . -4(1) no
N(3) C(17) O(4) C(20) . . . . 173.7(6) no
N(3) C(17) C(16) C(15) . . . . -0(1) no
N(4) C(41) C(39) C(46) . . . . 156.3(5) no
N(4) C(41) C(39) C(51) . . . . 35.4(7) no
N(4) C(41) C(42) C(43) . . . . -1(1) no
N(4) C(45) O(6) C(56) . . . . -1.6(9) no
N(4) C(45) C(44) C(43) . . . . -2(1) no
N(5) Cu(2) P(2) C(59) . . . . -160.7(3) no
N(5) Cu(2) P(2) C(65) . . . . 82.1(3) no
N(5) Cu(2) P(2) C(71) . . . . -37.5(3) no
N(5) Cu(2) N(6) C(51) . . . . 42.6(5) no
N(5) Cu(2) N(6) C(55) . . . . -134.1(6) no
N(5) C(46) C(39) C(41) . . . . -47.0(7) no
N(5) C(46) C(39) C(51) . . . . 75.4(7) no
N(5) C(46) C(47) C(48) . . . . 3(1) no
N(5) C(50) O(7) C(57) . . . . 179.6(7) no
N(5) C(50) C(49) C(48) . . . . 2(1) no
N(6) Cu(2) P(2) C(59) . . . . 34.0(3) no
N(6) Cu(2) P(2) C(65) . . . . -83.2(3) no
N(6) Cu(2) P(2) C(71) . . . . 157.1(3) no
N(6) Cu(2) N(5) C(46) . . . . -34.7(5) no
N(6) Cu(2) N(5) C(50) . . . . 131.5(5) no
N(6) C(51) C(39) C(41) . . . . 58.1(7) no
N(6) C(51) C(39) C(46) . . . . -65.6(7) no
N(6) C(51) C(52) C(53) . . . . -0(1) no
N(6) C(55) O(8) C(58) . . . . 176.1(6) no
N(6) C(55) C(54) C(53) . . . . -1(1) no
C(1) C(3) N(1) C(7) . . . . -176.6(6) no
C(1) C(3) C(4) C(5) . . . . 177.1(8) no
C(1) C(8) N(2) C(12) . . . . -175.6(6) no
C(1) C(8) C(9) C(10) . . . . 175.0(6) no
C(1) C(13) N(3) C(17) . . . . 179.4(6) no
C(1) C(13) C(14) C(15) . . . . -176.8(7) no
C(2) O(1) C(1) C(3) . . . . 73.1(7) no
C(2) O(1) C(1) C(8) . . . . -169.9(5) no
C(2) O(1) C(1) C(13) . . . . -56.7(7) no
C(3) N(1) C(7) C(6) . . . . -0(1) no
C(3) C(1) C(8) C(9) . . . . 117.0(7) no
C(3) C(1) C(13) C(14) . . . . -154.4(6) no
C(3) C(4) C(5) C(6) . . . . -1(1) no
C(4) C(3) N(1) C(7) . . . . -2(1) no
C(4) C(3) C(1) C(8) . . . . -107.5(8) no
C(4) C(3) C(1) C(13) . . . . 133.8(7) no
C(4) C(5) C(6) C(7) . . . . -1(1) no
C(6) C(7) O(2) C(18) . . . . -5(1) no
C(8) N(2) C(12) C(11) . . . . 1(1) no
C(8) C(1) C(13) C(14) . . . . 85.1(7) no
C(8) C(9) C(10) C(11) . . . . -0(1) no
C(9) C(8) N(2) C(12) . . . . 0.6(9) no
C(9) C(8) C(1) C(13) . . . . -116.9(7) no
C(9) C(10) C(11) C(12) . . . . 2(1) no
C(11) C(12) O(3) C(19) . . . . -0(1) no
C(13) N(3) C(17) C(16) . . . . -4(1) no
C(13) C(14) C(15) C(16) . . . . -1(1) no
C(14) C(13) N(3) C(17) . . . . 7(1) no
C(14) C(15) C(16) C(17) . . . . 3(1) no
C(16) C(17) O(4) C(20) . . . . -5(1) no
C(21) P(1) C(27) C(28) . . . . 32.3(7) no
C(21) P(1) C(27) C(32) . . . . -144.6(6) no
C(21) P(1) C(33) C(34) . . . . -84.0(7) no
C(21) P(1) C(33) C(38) . . . . 94.8(6) no
C(21) C(22) C(23) C(24) . . . . -1(1) no
C(21) C(26) C(25) C(24) . . . . 1(1) no
C(22) C(21) P(1) C(27) . . . . -88.0(6) no
C(22) C(21) P(1) C(33) . . . . 21.0(6) no
C(22) C(21) C(26) C(25) . . . . -2(1) no
C(22) C(23) C(24) C(25) . . . . -0(1) no
C(23) C(22) C(21) C(26) . . . . 2(1) no
C(23) C(24) C(25) C(26) . . . . -0(1) no
C(26) C(21) P(1) C(27) . . . . 89.7(6) no
C(26) C(21) P(1) C(33) . . . . -161.3(5) no
C(27) P(1) C(33) C(34) . . . . 22.6(8) no
C(27) P(1) C(33) C(38) . . . . -158.6(6) no
C(27) C(28) C(29) C(30) . . . . -0(1) no
C(27) C(32) C(31) C(30) . . . . -1(1) no
C(28) C(27) P(1) C(33) . . . . -75.0(7) no
C(28) C(27) C(32) C(31) . . . . 1(1) no
C(28) C(29) C(30) C(31) . . . . -0(1) no
C(29) C(28) C(27) C(32) . . . . -0(1) no
C(29) C(30) C(31) C(32) . . . . 1(1) no
C(32) C(27) P(1) C(33) . . . . 108.1(6) no
C(33) C(34) C(35) C(36) . . . . 1(1) no
C(33) C(38) C(37) C(36) . . . . -2(1) no
C(34) C(33) C(38) C(37) . . . . 1(1) no
C(34) C(35) C(36) C(37) . . . . -1(2) no
C(35) C(34) C(33) C(38) . . . . -1(1) no
C(35) C(36) C(37) C(38) . . . . 2(2) no
C(39) C(41) N(4) C(45) . . . . 178.5(5) no
C(39) C(41) C(42) C(43) . . . . -178.6(6) no
C(39) C(46) N(5) C(50) . . . . 179.2(6) no
C(39) C(46) C(47) C(48) . . . . 179.9(7) no
C(39) C(51) N(6) C(55) . . . . 177.7(6) no
C(39) C(51) C(52) C(53) . . . . -178.7(7) no
C(40) O(5) C(39) C(41) . . . . -50.4(8) no
C(40) O(5) C(39) C(46) . . . . 75.3(7) no
C(40) O(5) C(39) C(51) . . . . -169.4(6) no
C(41) N(4) C(45) C(44) . . . . 1(1) no
C(41) C(39) C(46) C(47) . . . . 135.5(7) no
C(41) C(39) C(51) C(52) . . . . -123.2(7) no
C(41) C(42) C(43) C(44) . . . . 0(1) no
C(42) C(41) N(4) C(45) . . . . 0.9(9) no
C(42) C(41) C(39) C(46) . . . . -26.2(9) no
C(42) C(41) C(39) C(51) . . . . -147.1(6) no
C(42) C(43) C(44) C(45) . . . . 1(1) no
C(44) C(45) O(6) C(56) . . . . 177.6(6) no
C(46) N(5) C(50) C(49) . . . . 1(1) no
C(46) C(39) C(51) C(52) . . . . 113.2(7) no
C(46) C(47) C(48) C(49) . . . . 1(1) no
C(47) C(46) N(5) C(50) . . . . -3(1) no
C(47) C(46) C(39) C(51) . . . . -102.1(7) no
C(47) C(48) C(49) C(50) . . . . -3(1) no
C(49) C(50) O(7) C(57) . . . . -2(1) no
C(51) N(6) C(55) C(54) . . . . 2(1) no
C(51) C(52) C(53) C(54) . . . . 1(1) no
C(52) C(51) N(6) C(55) . . . . -1(1) no
C(52) C(53) C(54) C(55) . . . . -0(1) no
C(54) C(55) O(8) C(58) . . . . -2(1) no
C(59) P(2) C(65) C(66) . . . . 65.1(6) no
C(59) P(2) C(65) C(70) . . . . -114.1(6) no
C(59) P(2) C(71) C(72) . . . . -141.7(6) no
C(59) P(2) C(71) C(76) . . . . 37.6(6) no
C(59) C(60) C(61) C(62) . . . . -1(1) no
C(59) C(64) C(63) C(62) . . . . 0(1) no
C(60) C(59) P(2) C(65) . . . . -64.4(6) no
C(60) C(59) P(2) C(71) . . . . 43.4(6) no
C(60) C(59) C(64) C(63) . . . . 0.4(9) no
C(60) C(61) C(62) C(63) . . . . 2(1) no
C(61) C(60) C(59) C(64) . . . . 0(1) no
C(61) C(62) C(63) C(64) . . . . -1(1) no
C(64) C(59) P(2) C(65) . . . . 114.4(5) no
C(64) C(59) P(2) C(71) . . . . -137.9(5) no
C(65) P(2) C(71) C(72) . . . . -33.1(6) no
C(65) P(2) C(71) C(76) . . . . 146.3(6) no
C(65) C(66) C(67) C(68) . . . . -1(1) no
C(65) C(70) C(69) C(68) . . . . 2(1) no
C(66) C(65) P(2) C(71) . . . . -42.7(6) no
C(66) C(65) C(70) C(69) . . . . -2(1) no
C(66) C(67) C(68) C(69) . . . . 2(1) no
C(67) C(66) C(65) C(70) . . . . 1(1) no
C(67) C(68) C(69) C(70) . . . . -2(1) no
C(70) C(65) P(2) C(71) . . . . 138.1(6) no
C(71) C(72) C(73) C(74) . . . . -0(1) no
C(71) C(76) C(75) C(74) . . . . 1(1) no
C(72) C(71) C(76) C(75) . . . . 0(1) no
C(72) C(73) C(74) C(75) . . . . 1(1) no
C(73) C(72) C(71) C(76) . . . . -0(1) no
C(73) C(74) C(75) C(76) . . . . -2(1) no
